data_7131002
loop_
_publ_author_name
'Xu, Zixuan'
'Wang, Zhaoyu'
'Zhang, Yanyun'
'Yao, Xiaokang'
'Ding, Meijuan'
'Shi, Huifang'
'An, Zhongfu'

_publ_section_title
;
 Self-contained photo-acid generators with high quantum yields triggered
 by photo-cyclization
;
_journal_name_full 'Chemical Communications'
_journal_paper_doi 10.1039/D2CC04941D
_journal_year 2022
_chemical_formula_moiety 'C17 H10 Br N O S'
_chemical_formula_sum 'C17 H10 Br N O S'
_chemical_formula_weight 356.23
_space_group_crystal_system monoclinic
_space_group_IT_number 14
_space_group_name_Hall '-P 2ybc'
_space_group_name_H-M_alt 'P 1 21/c 1'
_atom_sites_solution_hydrogens geom
_atom_sites_solution_primary dual
_audit_creation_date 2022-08-22
_audit_creation_method
;
Olex2 1.2
(compiled 2018.05.29 svn.r3508 for OlexSys, GUI svn.r5506)
;
_audit_update_record
;
2022-08-22 deposited with the CCDC.	2022-10-26 downloaded from the CCDC.
;
_cell_angle_alpha 90
_cell_angle_beta 96.192(2)
_cell_angle_gamma 90
_cell_formula_units_Z 4
_cell_length_a 7.8966(4)
_cell_length_b 7.7464(4)
_cell_length_c 23.3386(11)
_cell_measurement_reflns_used 3569
_cell_measurement_temperature 298(2)
_cell_measurement_theta_max 26.32
_cell_measurement_theta_min 3.16
_cell_volume 1419.30(12)
_computing_cell_refinement 'SAINT V8.40A (?, 2016)'
_computing_data_reduction 'SAINT V8.40A (?, 2016)'
_computing_molecular_graphics 'Olex2 (Dolomanov et al., 2009)'
_computing_publication_material 'Olex2 (Dolomanov et al., 2009)'
_computing_structure_refinement 'ShelXL (Sheldrick, 2015)'
_computing_structure_solution 'ShelXT (Sheldrick, 2015)'
_diffrn_ambient_temperature 298.0
_diffrn_measured_fraction_theta_full 0.995
_diffrn_measured_fraction_theta_max 0.996
_diffrn_measurement_device_type 'Bruker APEX-II CCD'
_diffrn_measurement_method '\f and \w scans'
_diffrn_radiation_type MoK\a
_diffrn_radiation_wavelength 0.71073
_diffrn_reflns_av_R_equivalents 0.0457
_diffrn_reflns_av_unetI/netI 0.0349
_diffrn_reflns_Laue_measured_fraction_full 0.995
_diffrn_reflns_Laue_measured_fraction_max 0.996
_diffrn_reflns_limit_h_max 9
_diffrn_reflns_limit_h_min -9
_diffrn_reflns_limit_k_max 9
_diffrn_reflns_limit_k_min -9
_diffrn_reflns_limit_l_max 29
_diffrn_reflns_limit_l_min -29
_diffrn_reflns_number 15579
_diffrn_reflns_point_group_measured_fraction_full 0.995
_diffrn_reflns_point_group_measured_fraction_max 0.996
_diffrn_reflns_theta_full 25.242
_diffrn_reflns_theta_max 26.397
_diffrn_reflns_theta_min 2.594
_diffrn_standards_number 0
_exptl_absorpt_coefficient_mu 3.040
_exptl_absorpt_correction_T_max 0.7454
_exptl_absorpt_correction_T_min 0.4812
_exptl_absorpt_correction_type none
_exptl_absorpt_process_details
;
SADABS-2016/2 (Bruker,2016/2) was used for absorption correction.
wR2(int) was 0.0883 before and 0.0512 after correction.
The Ratio of minimum to maximum transmission is 0.6456.
The \l/2 correction factor is Not present.
;
_exptl_crystal_density_diffrn 1.667
_exptl_crystal_description block
_exptl_crystal_F_000 712
_refine_diff_density_max 0.453
_refine_diff_density_min -0.612
_refine_diff_density_rms 0.077
_refine_ls_extinction_method none
_refine_ls_goodness_of_fit_ref 1.047
_refine_ls_hydrogen_treatment constr
_refine_ls_matrix_type full
_refine_ls_number_parameters 190
_refine_ls_number_reflns 2890
_refine_ls_number_restraints 0
_refine_ls_restrained_S_all 1.047
_refine_ls_R_factor_all 0.0588
_refine_ls_R_factor_gt 0.0372
_refine_ls_shift/su_max 0.001
_refine_ls_shift/su_mean 0.000
_refine_ls_structure_factor_coef Fsqd
_refine_ls_weighting_details 'w=1/[\s^2^(Fo^2^)+(0.0315P)^2^+1.3524P] where P=(Fo^2^+2Fc^2^)/3'
_refine_ls_weighting_scheme calc
_refine_ls_wR_factor_gt 0.0778
_refine_ls_wR_factor_ref 0.0881
_reflns_Friedel_coverage 0.000
_reflns_number_gt 2182
_reflns_number_total 2890
_reflns_threshold_expression 'I > 2\s(I)'
_cod_data_source_file d2cc04941d2.cif
_cod_data_source_block 01173brscz_0m
_cod_database_code 7131002
_shelx_shelxl_version_number 2014/7
_shelx_space_group_comment
;
The symmetry employed for this shelxl refinement is uniquely defined
by the following loop, which should always be used as a source of
symmetry information in preference to the above space-group names.
They are only intended as comments.
;
_olex2_refinement_description
;
1. Fixed Uiso
 At 1.2 times of:
  All C(H) groups
2.a Aromatic/amide H refined with riding coordinates:
 C00C(H00C), C00D(H00D), C00E(H00E), C00F(H00F), C00G(H00G), C00H(H00H),
 C00I(H00I), C00J(H00J), C00K(H00K), C00L(H00L)
;
_olex2_submission_special_instructions 'No special instructions were received'

loop_
_space_group_symop_operation_xyz
'x, y, z'
'-x, y+1/2, -z+1/2'
'-x, -y, -z'
'x, -y-1/2, z-1/2'

loop_
_atom_site_label
_atom_site_type_symbol
_atom_site_fract_x
_atom_site_fract_y
_atom_site_fract_z
_atom_site_U_iso_or_equiv
_atom_site_adp_type
_atom_site_occupancy
_atom_site_site_symmetry_order
_atom_site_calc_flag
_atom_site_refinement_flags_posn
_atom_site_refinement_flags_adp
_atom_site_refinement_flags_occupancy
_atom_site_disorder_assembly
_atom_site_disorder_group
Br01 Br 0.01517(4) 0.67624(5) 0.30164(2) 0.05918(15) Uani 1 1 d . . . . .
S002 S 0.54659(10) 0.57037(12) 0.27855(4) 0.0509(2) Uani 1 1 d . . . . .
N003 N 0.3296(3) 0.5652(3) 0.41584(9) 0.0362(5) Uani 1 1 d . . . . .
O004 O 0.4939(3) 0.7909(3) 0.39358(10) 0.0560(6) Uani 1 1 d . . . . .
C005 C 0.2626(3) 0.3943(4) 0.40736(12) 0.0353(6) Uani 1 1 d . . . . .
C006 C 0.3770(4) 0.6235(4) 0.31552(12) 0.0371(6) Uani 1 1 d . . . . .
C007 C 0.2316(4) 0.6259(4) 0.27895(13) 0.0389(7) Uani 1 1 d . . . . .
C008 C 0.3158(4) 0.6130(4) 0.47424(12) 0.0369(6) Uani 1 1 d . . . . .
C009 C 0.4065(4) 0.6678(4) 0.37778(12) 0.0390(7) Uani 1 1 d . . . . .
C00A C 0.2375(4) 0.4769(4) 0.50095(12) 0.0396(7) Uani 1 1 d . . . . .
C00B C 0.2073(4) 0.3390(4) 0.45920(12) 0.0379(7) Uani 1 1 d . . . . .
C00C C 0.2553(4) 0.2852(4) 0.36015(13) 0.0433(7) Uani 1 1 d . . . . .
H00C H 0.2943 0.3204 0.3258 0.052 Uiso 1 1 calc R . . . .
C00D C 0.2539(4) 0.5838(4) 0.22153(13) 0.0465(8) Uani 1 1 d . . . . .
H00D H 0.1661 0.5804 0.1916 0.056 Uiso 1 1 calc R . . . .
C00E C 0.4181(5) 0.5493(4) 0.21532(13) 0.0517(8) Uani 1 1 d . . . . .
H00E H 0.4569 0.5176 0.1806 0.062 Uiso 1 1 calc R . . . .
C00F C 0.1882(4) 0.1225(4) 0.36582(14) 0.0472(8) Uani 1 1 d . . . . .
H00F H 0.1811 0.0477 0.3345 0.057 Uiso 1 1 calc R . . . .
C00G C 0.3627(4) 0.7647(4) 0.50308(13) 0.0474(8) Uani 1 1 d . . . . .
H00G H 0.4149 0.8543 0.4851 0.057 Uiso 1 1 calc R . . . .
C00H C 0.1413(4) 0.1746(4) 0.46348(15) 0.0505(8) Uani 1 1 d . . . . .
H00H H 0.1039 0.1372 0.4978 0.061 Uiso 1 1 calc R . . . .
C00I C 0.3280(5) 0.7767(5) 0.56000(14) 0.0571(9) Uani 1 1 d . . . . .
H00I H 0.3583 0.8767 0.5807 0.069 Uiso 1 1 calc R . . . .
C00J C 0.2040(4) 0.4931(5) 0.55800(13) 0.0521(8) Uani 1 1 d . . . . .
H00J H 0.1518 0.4040 0.5762 0.063 Uiso 1 1 calc R . . . .
C00K C 0.1315(4) 0.0675(4) 0.41655(15) 0.0527(8) Uani 1 1 d . . . . .
H00K H 0.0864 -0.0429 0.4189 0.063 Uiso 1 1 calc R . . . .
C00L C 0.2495(5) 0.6436(5) 0.58683(14) 0.0617(10) Uani 1 1 d . . . . .
H00L H 0.2273 0.6563 0.6249 0.074 Uiso 1 1 calc R . . . .

loop_
_atom_site_aniso_label
_atom_site_aniso_U_11
_atom_site_aniso_U_22
_atom_site_aniso_U_33
_atom_site_aniso_U_23
_atom_site_aniso_U_13
_atom_site_aniso_U_12
Br01 0.0400(2) 0.0762(3) 0.0619(2) -0.00306(19) 0.00801(15) 0.00594(17)
S002 0.0436(4) 0.0606(6) 0.0507(5) 0.0018(4) 0.0150(4) 0.0024(4)
N003 0.0414(13) 0.0368(13) 0.0306(12) -0.0002(10) 0.0054(10) -0.0026(11)
O004 0.0709(16) 0.0479(14) 0.0491(13) -0.0016(11) 0.0060(12) -0.0220(12)
C005 0.0332(14) 0.0340(15) 0.0386(15) 0.0029(12) 0.0030(12) 0.0017(12)
C006 0.0365(15) 0.0361(16) 0.0398(15) 0.0043(13) 0.0093(13) -0.0024(12)
C007 0.0415(16) 0.0351(16) 0.0407(16) 0.0045(13) 0.0067(13) -0.0009(13)
C008 0.0351(15) 0.0440(17) 0.0307(14) -0.0004(13) -0.0004(12) 0.0078(13)
C009 0.0388(16) 0.0400(17) 0.0382(15) 0.0028(13) 0.0038(13) 0.0021(14)
C00A 0.0332(15) 0.0498(18) 0.0355(15) 0.0044(14) 0.0016(12) 0.0110(13)
C00B 0.0325(14) 0.0448(18) 0.0366(15) 0.0073(13) 0.0050(12) 0.0066(13)
C00C 0.0555(19) 0.0367(17) 0.0385(16) 0.0015(13) 0.0083(14) 0.0003(14)
C00D 0.058(2) 0.0447(19) 0.0366(16) 0.0037(14) 0.0037(15) -0.0054(16)
C00E 0.066(2) 0.051(2) 0.0402(17) 0.0005(15) 0.0179(16) 0.0001(17)
C00F 0.0516(19) 0.0386(18) 0.0508(18) -0.0034(15) 0.0029(15) 0.0002(15)
C00G 0.0483(18) 0.0503(19) 0.0416(17) -0.0060(15) -0.0044(14) 0.0046(15)
C00H 0.0531(19) 0.049(2) 0.0511(19) 0.0138(16) 0.0137(16) -0.0031(16)
C00I 0.060(2) 0.065(2) 0.0436(19) -0.0131(17) -0.0085(17) 0.0132(18)
C00J 0.055(2) 0.065(2) 0.0366(17) 0.0077(16) 0.0089(15) 0.0133(17)
C00K 0.053(2) 0.0377(18) 0.068(2) 0.0086(17) 0.0077(17) -0.0038(15)
C00L 0.069(2) 0.081(3) 0.0344(17) -0.0043(18) 0.0032(17) 0.024(2)

loop_
_atom_type_symbol
_atom_type_description
_atom_type_scat_dispersion_real
_atom_type_scat_dispersion_imag
_atom_type_scat_source
C C 0.0033 0.0016 'International Tables Vol C Tables 4.2.6.8 and 6.1.1.4'
H H 0.0000 0.0000 'International Tables Vol C Tables 4.2.6.8 and 6.1.1.4'
Br Br -0.2901 2.4595 'International Tables Vol C Tables 4.2.6.8 and 6.1.1.4'
N N 0.0061 0.0033 'International Tables Vol C Tables 4.2.6.8 and 6.1.1.4'
O O 0.0106 0.0060 'International Tables Vol C Tables 4.2.6.8 and 6.1.1.4'
S S 0.1246 0.1234 'International Tables Vol C Tables 4.2.6.8 and 6.1.1.4'

loop_
_geom_angle_atom_site_label_1
_geom_angle_atom_site_label_2
_geom_angle_atom_site_label_3
_geom_angle
_geom_angle_site_symmetry_1
_geom_angle_site_symmetry_3
_geom_angle_publ_flag
C00E S002 C006 91.96(16) . . ?
C008 N003 C005 107.8(2) . . ?
C009 N003 C005 128.7(2) . . ?
C009 N003 C008 123.3(2) . . ?
C00B C005 N003 108.0(2) . . ?
C00C C005 N003 131.1(3) . . ?
C00C C005 C00B 120.8(3) . . ?
C007 C006 S002 109.9(2) . . ?
C007 C006 C009 130.2(3) . . ?
C009 C006 S002 119.8(2) . . ?
C006 C007 Br01 124.0(2) . . ?
C006 C007 C00D 114.3(3) . . ?
C00D C007 Br01 121.7(2) . . ?
C00A C008 N003 108.2(3) . . ?
C00G C008 N003 129.8(3) . . ?
C00G C008 C00A 122.0(3) . . ?
N003 C009 C006 117.6(3) . . ?
O004 C009 N003 122.2(3) . . ?
O004 C009 C006 120.2(3) . . ?
C008 C00A C00B 107.7(3) . . ?
C00J C00A C008 119.8(3) . . ?
C00J C00A C00B 132.6(3) . . ?
C005 C00B C00A 108.2(3) . . ?
C00H C00B C005 120.0(3) . . ?
C00H C00B C00A 131.8(3) . . ?
C005 C00C H00C 121.1 . . ?
C00F C00C C005 117.7(3) . . ?
C00F C00C H00C 121.1 . . ?
C007 C00D H00D 124.2 . . ?
C00E C00D C007 111.7(3) . . ?
C00E C00D H00D 124.2 . . ?
S002 C00E H00E 123.9 . . ?
C00D C00E S002 112.2(2) . . ?
C00D C00E H00E 123.9 . . ?
C00C C00F H00F 119.0 . . ?
C00K C00F C00C 121.9(3) . . ?
C00K C00F H00F 119.0 . . ?
C008 C00G H00G 121.6 . . ?
C008 C00G C00I 116.9(3) . . ?
C00I C00G H00G 121.6 . . ?
C00B C00H H00H 120.4 . . ?
C00K C00H C00B 119.2(3) . . ?
C00K C00H H00H 120.4 . . ?
C00G C00I H00I 119.1 . . ?
C00L C00I C00G 121.7(3) . . ?
C00L C00I H00I 119.1 . . ?
C00A C00J H00J 120.7 . . ?
C00L C00J C00A 118.6(3) . . ?
C00L C00J H00J 120.7 . . ?
C00F C00K H00K 119.8 . . ?
C00H C00K C00F 120.3(3) . . ?
C00H C00K H00K 119.9 . . ?
C00I C00L H00L 119.5 . . ?
C00J C00L C00I 121.0(3) . . ?
C00J C00L H00L 119.5 . . ?

loop_
_geom_bond_atom_site_label_1
_geom_bond_atom_site_label_2
_geom_bond_distance
_geom_bond_site_symmetry_2
_geom_bond_publ_flag
Br01 C007 1.884(3) . ?
S002 C006 1.720(3) . ?
S002 C00E 1.706(3) . ?
N003 C005 1.432(4) . ?
N003 C008 1.428(3) . ?
N003 C009 1.380(4) . ?
O004 C009 1.211(4) . ?
C005 C00B 1.397(4) . ?
C005 C00C 1.385(4) . ?
C006 C007 1.355(4) . ?
C006 C009 1.487(4) . ?
C007 C00D 1.408(4) . ?
C008 C00A 1.402(4) . ?
C008 C00G 1.385(4) . ?
C00A C00B 1.448(4) . ?
C00A C00J 1.391(4) . ?
C00B C00H 1.384(4) . ?
C00C H00C 0.9300 . ?
C00C C00F 1.379(4) . ?
C00D H00D 0.9300 . ?
C00D C00E 1.347(5) . ?
C00E H00E 0.9300 . ?
C00F H00F 0.9300 . ?
C00F C00K 1.378(5) . ?
C00G H00G 0.9300 . ?
C00G C00I 1.388(5) . ?
C00H H00H 0.9300 . ?
C00H C00K 1.370(5) . ?
C00I H00I 0.9300 . ?
C00I C00L 1.387(6) . ?
C00J H00J 0.9300 . ?
C00J C00L 1.374(5) . ?
C00K H00K 0.9300 . ?
C00L H00L 0.9300 . ?
